data_4516953
loop_
_publ_author_name
'Brunner, Henri'
'Bal\'azs, G\'abor'
'Tsuno, Takashi'
'Iwabe, Haruka'

_publ_section_title
;
 PPh<sub>3</sub> Propeller Diastereomers: Bonding Motif
 Ph<sub>PPh<sub>3</sub></sub> Face-On \p-Ar in Half-Sandwich Compounds
 [(\p-Ar)LL'MPPh<sub>3</sub>].
;
_journal_issue 1
_journal_name_full 'ACS omega'
_journal_page_first 982
_journal_page_last 990
_journal_paper_doi 10.1021/acsomega.7b01460
_journal_volume 3
_journal_year 2018
_chemical_absolute_configuration rm
_chemical_compound_source 'synthesis as described'
_chemical_formula_moiety 'C47 H45 N O P Ru, F6 P, (C H2 Cl2)2'
_chemical_formula_sum 'C49 H49 Cl4 F6 N O P2 Ru'
_chemical_formula_weight 1086.7
_space_group_IT_number 4
_space_group_name_Hall 'P 2yb'
_space_group_name_H-M_alt 'P 1 21 1'
_symmetry_cell_setting monoclinic
_symmetry_Int_Tables_number 4
_symmetry_space_group_name_Hall 'P 2yb'
_symmetry_space_group_name_H-M 'P 1 21 1'
_atom_sites_solution_hydrogens geom
_atom_sites_solution_primary direct
_atom_sites_solution_secondary difmap
_cell_angle_alpha 90
_cell_angle_beta 98.590(14)
_cell_angle_gamma 90
_cell_formula_units_Z 2
_cell_length_a 10.429(3)
_cell_length_b 16.431(5)
_cell_length_c 14.060(5)
_cell_measurement_reflns_used 20559
_cell_measurement_temperature 173(2)
_cell_measurement_theta_max 27.48
_cell_measurement_theta_min 3.17
_cell_measurement_wavelength 0.71073
_cell_volume 2382.3(13)
_computing_publication_material 'WinGX publication routines (Farrugia, 2012)'
_computing_structure_refinement 'SHELXL-2016/6 (Sheldrick, 2016)'
_computing_structure_solution 'SIR97 (Altomare et al, 1999)'
_diffrn_ambient_temperature 173(2)
_diffrn_detector 'curved image-plate'
_diffrn_detector_area_resol_mean 10
_diffrn_measured_fraction_theta_full 0.997
_diffrn_measured_fraction_theta_max 0.997
_diffrn_measurement_device 'quarter \C-circle diffractometer'
_diffrn_measurement_device_type 'Rigaku R-Axis Rapid'
_diffrn_measurement_method 'phi or omega oscillation scans'
_diffrn_orient_matrix_type fs_process
_diffrn_radiation_type MoK\a
_diffrn_radiation_wavelength 0.71073
_diffrn_reflns_av_R_equivalents 0.0334
_diffrn_reflns_av_unetI/netI 0.0445
_diffrn_reflns_Laue_measured_fraction_full 0.997
_diffrn_reflns_Laue_measured_fraction_max 0.997
_diffrn_reflns_limit_h_max 12
_diffrn_reflns_limit_h_min -10
_diffrn_reflns_limit_k_max 19
_diffrn_reflns_limit_k_min -19
_diffrn_reflns_limit_l_max 16
_diffrn_reflns_limit_l_min -16
_diffrn_reflns_number 18634
_diffrn_reflns_point_group_measured_fraction_full 0.988
_diffrn_reflns_point_group_measured_fraction_max 0.988
_diffrn_reflns_theta_full 24.999
_diffrn_reflns_theta_max 24.999
_diffrn_reflns_theta_min 3.17
_diffrn_source 'sealed x-ray tube'
_exptl_absorpt_coefficient_mu 0.682
_exptl_absorpt_correction_T_max 1.0000
_exptl_absorpt_correction_T_min 0.7749
_exptl_absorpt_correction_type multi-scan
_exptl_crystal_colour red
_exptl_crystal_density_diffrn 1.515
_exptl_crystal_density_method 'not measured'
_exptl_crystal_description prism
_exptl_crystal_F_000 1108
_exptl_crystal_size_max 0.51
_exptl_crystal_size_mid 0.38
_exptl_crystal_size_min 0.20
_refine_diff_density_max 2.326
_refine_diff_density_min -0.852
_refine_diff_density_rms 0.11
_refine_ls_abs_structure_details
;
 Flack x determined using 3305 quotients [(I+)-(I-)]/[(I+)+(I-)]
 (Parsons, Flack and Wagner, Acta Cryst. B69 (2013) 249-259).
;
_refine_ls_abs_structure_Flack -0.029(14)
_refine_ls_extinction_coef 0.0062(16)
_refine_ls_extinction_expression Fc^*^=kFc[1+0.001xFc^2^\l^3^/sin(2\q)]^-1/4^
_refine_ls_extinction_method 'SHELXL-2016/6 (Sheldrick 2016)'
_refine_ls_goodness_of_fit_ref 1.057
_refine_ls_hydrogen_treatment constr
_refine_ls_matrix_type full
_refine_ls_number_parameters 578
_refine_ls_number_reflns 8291
_refine_ls_number_restraints 1
_refine_ls_restrained_S_all 1.057
_refine_ls_R_factor_all 0.06
_refine_ls_R_factor_gt 0.0561
_refine_ls_shift/su_max 0
_refine_ls_shift/su_mean 0
_refine_ls_structure_factor_coef Fsqd
_refine_ls_weighting_details 'w=1/[\s^2^(Fo^2^)+(0.0952P)^2^+3.6529P] where P=(Fo^2^+2Fc^2^)/3'
_refine_ls_weighting_scheme calc
_refine_ls_wR_factor_gt 0.1479
_refine_ls_wR_factor_ref 0.1519
_reflns_Friedel_coverage 0.907
_reflns_Friedel_fraction_full 0.977
_reflns_Friedel_fraction_max 0.977
_reflns_number_gt 7733
_reflns_number_total 8291
_reflns_threshold_expression 'I > 2\s(I)'
_cod_data_source_file ao7b01460_si_002.cif
_cod_data_source_block 1519532
_cod_original_sg_symbol_H-M 'P 21'
_cod_database_code 4516953
_shelx_estimated_absorpt_t_min 0.722
_shelx_estimated_absorpt_t_max 0.876

loop_
_symmetry_equiv_pos_as_xyz
'x, y, z'
'-x, y+1/2, -z'

loop_
_atom_site_label
_atom_site_type_symbol
_atom_site_fract_x
_atom_site_fract_y
_atom_site_fract_z
_atom_site_U_iso_or_equiv
_atom_site_adp_type
_atom_site_occupancy
_atom_site_site_symmetry_order
_atom_site_calc_flag
_atom_site_refinement_flags_posn
_atom_site_refinement_flags_adp
Ru1 Ru 0.45483(5) 0.19406(4) 0.12543(4) 0.0259(2) Uani 1 1 d . .
P1 P 0.6317(2) 0.28478(14) 0.16836(15) 0.0301(5) Uani 1 1 d . .
P2 P 0.1943(2) 0.38784(17) 0.81579(18) 0.0410(6) Uani 1 1 d . .
Cl1 Cl -0.1093(5) 0.2028(4) 0.6079(3) 0.1088(14) Uani 1 1 d . .
F4 F 0.2550(7) 0.4635(4) 0.7669(5) 0.0640(18) Uani 1 1 d . .
C43 C 0.7925(9) 0.1618(7) 0.2546(7) 0.036(2) Uani 1 1 d . .
H43 H 0.737247 0.126933 0.212954 0.043 Uiso 1 1 calc R U
F2 F 0.1356(7) 0.3114(5) 0.8656(6) 0.074(2) Uani 1 1 d . .
F5 F 0.0907(9) 0.3783(7) 0.7225(6) 0.095(3) Uani 1 1 d . .
O1 O 0.3427(6) 0.2969(4) 0.1199(4) 0.0325(14) Uani 1 1 d . .
F6 F 0.2961(9) 0.4018(6) 0.9095(6) 0.096(3) Uani 1 1 d . .
C5 C 0.4972(10) 0.0649(5) 0.0966(6) 0.037(2) Uani 1 1 d . .
H5 H 0.547126 0.02777 0.138766 0.045 Uiso 1 1 calc R U
N1 N 0.4455(6) 0.1873(6) 0.2729(4) 0.0313(15) Uani 1 1 d . .
C24 C 0.4137(9) 0.0464(6) 0.3405(6) 0.035(2) Uani 1 1 d . .
C36 C 0.7011(9) 0.3209(6) 0.0636(7) 0.037(2) Uani 1 1 d . .
C30 C 0.5889(9) 0.3772(6) 0.2281(6) 0.036(2) Uani 1 1 d . .
C22 C 0.5079(9) 0.1168(6) 0.3293(7) 0.038(2) Uani 1 1 d . .
H22 H 0.574521 0.094687 0.29194 0.045 Uiso 1 1 calc R U
C20 C 0.2476(9) 0.3572(6) 0.3522(7) 0.035(2) Uani 1 1 d . .
C11 C 0.3060(8) 0.3075(5) 0.2848(6) 0.0311(18) Uani 1 1 d . .
F1 F 0.0994(10) 0.4461(6) 0.8581(7) 0.096(3) Uani 1 1 d . .
C21 C 0.3807(8) 0.2378(6) 0.3185(6) 0.0328(19) Uani 1 1 d . .
H21 H 0.383418 0.226452 0.385021 0.039 Uiso 1 1 calc R U
Cl2 Cl -0.2568(10) 0.1788(6) 0.7577(7) 0.205(5) Uani 1 1 d . .
C2 C 0.3503(10) 0.1776(7) -0.0208(7) 0.052(3) Uani 1 1 d . .
H2 H 0.302602 0.218647 -0.058338 0.062 Uiso 1 1 calc R U
C1 C 0.2864(9) 0.1280(7) 0.0399(8) 0.046(2) Uani 1 1 d . .
F3 F 0.2920(9) 0.3309(5) 0.7728(9) 0.103(3) Uani 1 1 d . .
C48 C 0.8559(9) 0.2957(7) 0.3091(7) 0.044(2) Uani 1 1 d . .
H48 H 0.844821 0.353006 0.304808 0.053 Uiso 1 1 calc R U
C12 C 0.2873(8) 0.3300(5) 0.1867(6) 0.0307(18) Uani 1 1 d . .
C31 C 0.5898(9) 0.3790(6) 0.3272(6) 0.037(2) Uani 1 1 d . .
H31 H 0.619386 0.332846 0.364954 0.045 Uiso 1 1 calc R U
C3 C 0.4788(10) 0.1677(6) -0.0265(6) 0.041(2) Uani 1 1 d . .
H3 H 0.516676 0.199431 -0.071512 0.049 Uiso 1 1 calc R U
C23 C 0.5805(10) 0.1413(8) 0.4283(7) 0.052(3) Uani 1 1 d . .
H23A H 0.619073 0.09278 0.461728 0.078 Uiso 1 1 calc R U
H23B H 0.649028 0.180268 0.420109 0.078 Uiso 1 1 calc R U
H23C H 0.519589 0.166316 0.466408 0.078 Uiso 1 1 calc R U
C4 C 0.5584(8) 0.1113(6) 0.0330(7) 0.036(2) Uani 1 1 d . .
C42 C 0.7692(9) 0.2460(7) 0.2505(7) 0.035(2) Uani 1 1 d . .
C25 C 0.2839(11) 0.0576(7) 0.3494(10) 0.055(3) Uani 1 1 d . .
H25 H 0.247345 0.11069 0.346027 0.067 Uiso 1 1 calc R U
C41 C 0.8332(10) 0.3232(7) 0.0621(7) 0.046(2) Uani 1 1 d . .
H41 H 0.891644 0.306516 0.116953 0.055 Uiso 1 1 calc R U
C15 C 0.1624(11) 0.4203(7) 0.3193(8) 0.048(3) Uani 1 1 d . .
C6 C 0.3639(12) 0.0721(7) 0.0995(8) 0.048(3) Uani 1 1 d . .
H6 H 0.324879 0.038757 0.142329 0.057 Uiso 1 1 calc R U
C44 C 0.6987(10) 0.0995(8) 0.0186(9) 0.056(3) Uani 1 1 d . .
H44A H 0.720358 0.138579 -0.02915 0.083 Uiso 1 1 calc R U
H44B H 0.755541 0.108349 0.079826 0.083 Uiso 1 1 calc R U
H44C H 0.710629 0.044002 -0.003989 0.083 Uiso 1 1 calc R U
C19 C 0.2750(10) 0.3431(7) 0.4540(7) 0.049(3) Uani 1 1 d . .
H19 H 0.331406 0.300497 0.47953 0.059 Uiso 1 1 calc R U
C46 C 0.9747(9) 0.1805(10) 0.3753(8) 0.060(4) Uani 1 1 d . .
H46 H 1.045245 0.158926 0.418428 0.072 Uiso 1 1 calc R U
C13 C 0.1987(10) 0.3949(6) 0.1549(7) 0.043(2) Uani 1 1 d . .
H13 H 0.182043 0.407942 0.088359 0.052 Uiso 1 1 calc R U
C37 C 0.6154(9) 0.3453(6) -0.0181(6) 0.0352(19) Uani 1 1 d . .
H37 H 0.524559 0.34465 -0.016874 0.042 Uiso 1 1 calc R U
C29 C 0.4636(12) -0.0309(7) 0.3468(7) 0.049(3) Uani 1 1 d . .
H29 H 0.551927 -0.039672 0.340317 0.059 Uiso 1 1 calc R U
C32 C 0.5477(12) 0.4478(8) 0.3716(7) 0.055(3) Uani 1 1 d . .
H32 H 0.556382 0.450025 0.439787 0.066 Uiso 1 1 calc R U
C47 C 0.9562(10) 0.2649(9) 0.3723(8) 0.054(3) Uani 1 1 d . .
H47 H 1.012064 0.299905 0.413363 0.065 Uiso 1 1 calc R U
C45 C 0.8952(9) 0.1276(8) 0.3184(8) 0.046(3) Uani 1 1 d . .
H45 H 0.908817 0.070415 0.321998 0.055 Uiso 1 1 calc R U
C38 C 0.6623(12) 0.3704(6) -0.1002(7) 0.050(3) Uani 1 1 d . .
H38 H 0.604246 0.386614 -0.155497 0.06 Uiso 1 1 calc R U
C18 C 0.2161(13) 0.3940(9) 0.5143(9) 0.069(4) Uani 1 1 d . .
H18 H 0.235266 0.386133 0.581861 0.083 Uiso 1 1 calc R U
C40 C 0.8804(10) 0.3499(8) -0.0194(8) 0.054(3) Uani 1 1 d . .
H40 H 0.971354 0.353323 -0.01924 0.065 Uiso 1 1 calc R U
C26 C 0.2089(13) -0.0090(8) 0.3630(10) 0.064(3) Uani 1 1 d . .
H26 H 0.119228 -0.001194 0.365698 0.077 Uiso 1 1 calc R U
C35 C 0.5404(13) 0.4446(7) 0.1757(8) 0.055(3) Uani 1 1 d . .
H35 H 0.538287 0.444991 0.107907 0.066 Uiso 1 1 calc R U
C28 C 0.3849(14) -0.0968(7) 0.3628(8) 0.061(3) Uani 1 1 d . .
H28 H 0.420347 -0.150173 0.366722 0.073 Uiso 1 1 calc R U
C14 C 0.1382(12) 0.4379(7) 0.2175(9) 0.056(3) Uani 1 1 d . .
H14 H 0.079495 0.480116 0.194291 0.067 Uiso 1 1 calc R U
C33 C 0.4951(16) 0.5109(8) 0.3191(9) 0.068(4) Uani 1 1 d . .
H33 H 0.458138 0.554931 0.349376 0.082 Uiso 1 1 calc R U
C39 C 0.7966(12) 0.3715(7) -0.1010(8) 0.054(3) Uani 1 1 d . .
H39 H 0.82993 0.387134 -0.157592 0.065 Uiso 1 1 calc R U
C17 C 0.1326(15) 0.4543(9) 0.4803(11) 0.075(4) Uani 1 1 d . .
H17 H 0.093974 0.486779 0.52419 0.09 Uiso 1 1 calc R U
C27 C 0.2582(13) -0.0857(7) 0.3727(8) 0.057(3) Uani 1 1 d . .
H27 H 0.205666 -0.130236 0.386143 0.069 Uiso 1 1 calc R U
C34 C 0.4948(17) 0.5115(8) 0.2203(9) 0.075(4) Uani 1 1 d . .
H34 H 0.46334 0.557675 0.183408 0.09 Uiso 1 1 calc R U
C7 C 0.1428(11) 0.1435(11) 0.0358(11) 0.081(5) Uani 1 1 d . .
H7 H 0.124981 0.200314 0.011921 0.097 Uiso 1 1 calc R U
C9 C 0.0948(12) 0.1361(13) 0.1272(11) 0.094(6) Uani 1 1 d . .
H9A H 0.00145 0.147118 0.117849 0.141 Uiso 1 1 calc R U
H9B H 0.11105 0.080869 0.152348 0.141 Uiso 1 1 calc R U
H9C H 0.139647 0.175421 0.173009 0.141 Uiso 1 1 calc R U
C8 C 0.0714(12) 0.0845(15) -0.0407(12) 0.115(8) Uani 1 1 d . .
H8A H 0.105975 0.091014 -0.101319 0.172 Uiso 1 1 calc R U
H8B H 0.084611 0.028295 -0.018026 0.172 Uiso 1 1 calc R U
H8C H -0.021565 0.096977 -0.050977 0.172 Uiso 1 1 calc R U
C16 C 0.1027(16) 0.4690(9) 0.3821(10) 0.074(4) Uani 1 1 d . .
H16 H 0.043651 0.510843 0.358243 0.088 Uiso 1 1 calc R U
C49 C -0.1157(19) 0.2078(16) 0.7258(14) 0.124(8) Uani 1 1 d . .
H49A H -0.045898 0.173223 0.759992 0.149 Uiso 1 1 calc R U
H49B H -0.097908 0.264602 0.747439 0.149 Uiso 1 1 calc R U
Cl3 Cl 0.2557(9) 0.1249(7) 0.5633(7) 0.204(4) Uani 1 1 d . .
Cl4 Cl 0.1946(11) 0.0859(10) 0.7393(9) 0.261(7) Uani 1 1 d . .
C52 C 0.202(6) 0.144(2) 0.656(3) 0.36(4) Uani 1 1 d . .
H52A H 0.112296 0.162951 0.635039 0.427 Uiso 1 1 calc R U
H52B H 0.251574 0.191537 0.683846 0.427 Uiso 1 1 calc R U

loop_
_atom_site_aniso_label
_atom_site_aniso_U_11
_atom_site_aniso_U_22
_atom_site_aniso_U_33
_atom_site_aniso_U_23
_atom_site_aniso_U_13
_atom_site_aniso_U_12
Ru1 0.0204(3) 0.0340(3) 0.0232(3) 0.0024(3) 0.00348(19) 0.0010(3)
P1 0.0249(10) 0.0403(11) 0.0251(10) 0.0047(9) 0.0040(8) -0.0051(9)
P2 0.0346(12) 0.0529(14) 0.0362(13) 0.0065(11) 0.0073(10) -0.0069(11)
Cl1 0.138(4) 0.094(3) 0.097(3) -0.019(3) 0.025(3) 0.010(3)
F4 0.066(4) 0.077(5) 0.050(4) 0.019(3) 0.012(3) -0.023(4)
C43 0.017(4) 0.055(6) 0.037(5) 0.010(4) 0.006(4) -0.004(4)
F2 0.063(4) 0.068(4) 0.093(6) 0.031(4) 0.015(4) -0.013(4)
F5 0.078(5) 0.134(8) 0.065(5) 0.016(5) -0.019(4) -0.046(6)
O1 0.029(3) 0.041(4) 0.027(3) 0.000(3) 0.004(3) 0.004(3)
F6 0.092(6) 0.112(7) 0.072(5) 0.033(5) -0.029(5) -0.041(5)
C5 0.048(5) 0.035(5) 0.029(4) 0.000(4) 0.005(4) 0.008(4)
N1 0.023(3) 0.042(4) 0.029(3) 0.008(4) 0.002(2) -0.006(4)
C24 0.039(5) 0.039(5) 0.027(4) 0.013(4) 0.003(4) 0.001(4)
C36 0.036(5) 0.049(5) 0.029(5) 0.005(4) 0.014(4) 0.000(4)
C30 0.039(5) 0.043(5) 0.025(4) 0.004(4) 0.005(4) -0.014(4)
C22 0.029(4) 0.052(6) 0.031(5) 0.010(4) 0.004(4) 0.004(4)
C20 0.030(5) 0.040(5) 0.037(5) -0.009(4) 0.008(4) -0.009(4)
C11 0.023(4) 0.037(4) 0.033(4) -0.003(4) 0.005(3) -0.006(3)
F1 0.099(6) 0.081(6) 0.124(7) -0.005(5) 0.073(6) 0.003(5)
C21 0.024(4) 0.049(5) 0.024(4) 0.006(4) -0.002(3) 0.001(4)
Cl2 0.246(9) 0.188(8) 0.208(8) -0.061(6) 0.128(7) -0.127(8)
C2 0.049(5) 0.068(9) 0.033(5) -0.011(5) -0.012(4) 0.023(6)
C1 0.026(5) 0.054(6) 0.056(6) -0.019(5) -0.001(4) -0.003(4)
F3 0.083(6) 0.073(5) 0.170(10) -0.011(6) 0.070(7) 0.000(5)
C48 0.024(5) 0.063(7) 0.046(6) 0.009(5) 0.006(4) -0.004(5)
C12 0.033(4) 0.031(4) 0.029(4) -0.004(3) 0.004(3) -0.005(3)
C31 0.038(5) 0.047(5) 0.028(4) 0.002(4) 0.006(4) -0.015(4)
C3 0.056(6) 0.043(5) 0.023(4) -0.004(3) 0.004(4) 0.002(4)
C23 0.034(5) 0.081(8) 0.039(6) 0.021(5) -0.003(4) 0.002(5)
C4 0.030(5) 0.042(5) 0.037(5) -0.008(4) 0.006(4) 0.000(4)
C42 0.031(5) 0.049(6) 0.027(5) 0.010(4) 0.009(4) 0.000(4)
C25 0.042(6) 0.043(6) 0.084(9) 0.015(6) 0.020(6) -0.003(5)
C41 0.038(5) 0.064(6) 0.038(5) 0.001(5) 0.012(4) -0.012(5)
C15 0.046(6) 0.046(6) 0.056(6) -0.017(5) 0.021(5) 0.004(5)
C6 0.062(7) 0.041(6) 0.044(6) -0.013(5) 0.024(5) -0.020(5)
C44 0.035(5) 0.078(8) 0.058(7) -0.027(6) 0.018(5) 0.010(5)
C19 0.037(5) 0.070(7) 0.040(5) -0.018(5) 0.004(4) -0.012(5)
C46 0.025(4) 0.110(13) 0.044(5) 0.029(7) -0.001(4) 0.020(7)
C13 0.048(5) 0.043(5) 0.038(5) 0.001(4) 0.005(4) 0.014(4)
C37 0.043(5) 0.037(5) 0.027(4) 0.002(4) 0.010(4) 0.000(4)
C29 0.053(6) 0.058(7) 0.035(5) 0.004(5) 0.002(4) 0.016(5)
C32 0.067(8) 0.067(7) 0.032(5) -0.005(5) 0.013(5) -0.020(6)
C47 0.028(5) 0.092(9) 0.038(6) 0.001(5) -0.006(4) -0.011(6)
C45 0.023(5) 0.072(7) 0.043(6) 0.014(5) 0.005(4) 0.004(5)
C38 0.074(8) 0.045(6) 0.032(5) 0.003(4) 0.012(5) -0.003(5)
C18 0.066(8) 0.102(11) 0.044(6) -0.045(7) 0.025(6) -0.042(8)
C40 0.039(6) 0.078(8) 0.049(6) 0.010(5) 0.016(5) -0.012(5)
C26 0.047(7) 0.061(8) 0.087(10) 0.012(7) 0.021(6) -0.021(6)
C35 0.081(8) 0.051(6) 0.034(5) 0.000(5) 0.011(5) 0.003(6)
C28 0.096(10) 0.045(6) 0.036(6) 0.004(5) -0.007(6) -0.007(6)
C14 0.060(7) 0.042(6) 0.067(7) 0.000(5) 0.016(6) 0.022(5)
C33 0.111(11) 0.055(7) 0.040(6) -0.015(5) 0.016(7) 0.006(7)
C39 0.067(7) 0.059(6) 0.043(6) 0.002(5) 0.031(5) -0.014(6)
C17 0.083(10) 0.066(8) 0.082(10) -0.040(7) 0.030(8) -0.001(8)
C27 0.071(8) 0.055(7) 0.046(6) 0.006(5) 0.009(6) -0.019(6)
C34 0.132(13) 0.046(6) 0.046(7) 0.000(5) 0.012(7) 0.010(7)
C7 0.030(6) 0.115(11) 0.094(11) -0.043(9) -0.005(6) -0.005(7)
C9 0.039(7) 0.162(17) 0.086(10) -0.035(11) 0.024(7) -0.009(8)
C8 0.029(6) 0.21(2) 0.100(12) -0.081(14) -0.009(7) -0.007(9)
C16 0.097(11) 0.061(8) 0.068(9) -0.021(6) 0.030(7) 0.013(7)
C49 0.103(13) 0.14(2) 0.117(14) 0.053(15) -0.015(11) -0.027(14)
Cl3 0.188(8) 0.251(10) 0.156(7) 0.019(7) -0.028(6) 0.099(8)
Cl4 0.188(10) 0.357(17) 0.251(12) 0.093(12) 0.073(9) 0.112(11)
C52 0.70(10) 0.24(4) 0.20(3) 0.13(3) 0.31(5) 0.26(6)

loop_
_atom_type_symbol
_atom_type_description
_atom_type_scat_dispersion_real
_atom_type_scat_dispersion_imag
_atom_type_scat_source
C C 0.0033 0.0016 'International Tables Vol C Tables 4.2.6.8 and 6.1.1.4'
H H 0 0 'International Tables Vol C Tables 4.2.6.8 and 6.1.1.4'
N N 0.0061 0.0033 'International Tables Vol C Tables 4.2.6.8 and 6.1.1.4'
O O 0.0106 0.006 'International Tables Vol C Tables 4.2.6.8 and 6.1.1.4'
F F 0.0171 0.0103 'International Tables Vol C Tables 4.2.6.8 and 6.1.1.4'
P P 0.1023 0.0942 'International Tables Vol C Tables 4.2.6.8 and 6.1.1.4'
Ru Ru -1.2594 0.8363 'International Tables Vol C Tables 4.2.6.8 and 6.1.1.4'
Cl Cl 0.1484 0.1585 'International Tables Vol C Tables 4.2.6.8 and 6.1.1.4'

loop_
_geom_angle_atom_site_label_1
_geom_angle_atom_site_label_2
_geom_angle_atom_site_label_3
_geom_angle
O1 Ru1 N1 88.3(3)
O1 Ru1 C2 82.2(3)
N1 Ru1 C2 146.2(4)
O1 Ru1 C5 155.5(3)
N1 Ru1 C5 99.8(4)
C2 Ru1 C5 78.2(4)
O1 Ru1 C6 120.6(4)
N1 Ru1 C6 91.9(4)
C2 Ru1 C6 66.1(5)
C5 Ru1 C6 36.8(4)
O1 Ru1 C3 105.6(3)
N1 Ru1 C3 165.3(4)
C2 Ru1 C3 35.9(4)
C5 Ru1 C3 65.5(3)
C6 Ru1 C3 76.9(4)
O1 Ru1 C1 89.0(3)
N1 Ru1 C1 110.8(4)
C2 Ru1 C1 37.1(4)
C5 Ru1 C1 66.6(4)
C6 Ru1 C1 36.8(4)
C3 Ru1 C1 65.5(4)
O1 Ru1 C4 142.3(3)
N1 Ru1 C4 129.3(3)
C2 Ru1 C4 66.5(4)
C5 Ru1 C4 36.4(3)
C6 Ru1 C4 66.0(4)
C3 Ru1 C4 37.1(3)
C1 Ru1 C4 78.8(3)
O1 Ru1 P1 84.79(19)
N1 Ru1 P1 86.0(2)
C2 Ru1 P1 124.9(3)
C5 Ru1 P1 118.6(3)
C6 Ru1 P1 154.4(3)
C3 Ru1 P1 99.9(3)
C1 Ru1 P1 161.9(3)
C4 Ru1 P1 96.0(2)
C42 P1 C30 102.9(5)
C42 P1 C36 104.8(4)
C30 P1 C36 104.7(4)
C42 P1 Ru1 116.7(4)
C30 P1 Ru1 113.9(3)
C36 P1 Ru1 112.5(3)
F1 P2 F3 178.7(5)
F1 P2 F5 89.1(6)
F3 P2 F5 91.4(7)
F1 P2 F6 88.8(6)
F3 P2 F6 90.8(6)
F5 P2 F6 177.3(6)
F1 P2 F4 90.1(5)
F3 P2 F4 88.6(5)
F5 P2 F4 89.2(4)
F6 P2 F4 89.2(4)
F1 P2 F2 90.5(5)
F3 P2 F2 90.8(5)
F5 P2 F2 91.5(5)
F6 P2 F2 90.1(4)
F4 P2 F2 179.1(4)
C42 C43 C45 122.0(10)
C42 C43 H43 119
C45 C43 H43 119
C12 O1 Ru1 129.2(6)
C4 C5 C6 121.4(9)
C4 C5 Ru1 73.6(5)
C6 C5 Ru1 71.8(6)
C4 C5 H5 119.3
C6 C5 H5 119.3
Ru1 C5 H5 127.3
C21 N1 C22 116.8(7)
C21 N1 Ru1 124.0(6)
C22 N1 Ru1 119.0(6)
C29 C24 C25 118.8(10)
C29 C24 C22 117.5(9)
C25 C24 C22 123.6(9)
C41 C36 C37 119.5(8)
C41 C36 P1 122.4(8)
C37 C36 P1 118.0(7)
C35 C30 C31 117.6(9)
C35 C30 P1 121.1(7)
C31 C30 P1 120.9(7)
N1 C22 C23 113.2(8)
N1 C22 C24 113.7(7)
C23 C22 C24 109.8(8)
N1 C22 H22 106.5
C23 C22 H22 106.5
C24 C22 H22 106.5
C15 C20 C19 118.1(9)
C15 C20 C11 120.6(9)
C19 C20 C11 121.3(10)
C12 C11 C21 121.6(8)
C12 C11 C20 118.7(8)
C21 C11 C20 119.8(8)
N1 C21 C11 130.4(8)
N1 C21 H21 114.8
C11 C21 H21 114.8
C3 C2 C1 121.4(10)
C3 C2 Ru1 73.4(5)
C1 C2 Ru1 73.7(6)
C3 C2 H2 119.3
C1 C2 H2 119.3
Ru1 C2 H2 125.4
C6 C1 C2 116.9(9)
C6 C1 C7 127.5(12)
C2 C1 C7 115.6(11)
C6 C1 Ru1 70.5(6)
C2 C1 Ru1 69.2(5)
C7 C1 Ru1 128.9(8)
C47 C48 C42 122.3(11)
C47 C48 H48 118.8
C42 C48 H48 118.8
O1 C12 C11 126.0(8)
O1 C12 C13 114.9(8)
C11 C12 C13 119.1(8)
C30 C31 C32 120.7(10)
C30 C31 H31 119.7
C32 C31 H31 119.7
C2 C3 C4 122.2(9)
C2 C3 Ru1 70.7(6)
C4 C3 Ru1 72.8(5)
C2 C3 H3 118.9
C4 C3 H3 118.9
Ru1 C3 H3 130.5
C22 C23 H23A 109.5
C22 C23 H23B 109.5
H23A C23 H23B 109.5
C22 C23 H23C 109.5
H23A C23 H23C 109.5
H23B C23 H23C 109.5
C5 C4 C3 116.6(8)
C5 C4 C44 123.8(10)
C3 C4 C44 119.4(10)
C5 C4 Ru1 70.0(5)
C3 C4 Ru1 70.2(5)
C44 C4 Ru1 134.8(7)
C48 C42 C43 117.4(10)
C48 C42 P1 123.4(8)
C43 C42 P1 119.1(9)
C26 C25 C24 119.3(11)
C26 C25 H25 120.4
C24 C25 H25 120.4
C36 C41 C40 120.1(10)
C36 C41 H41 120
C40 C41 H41 120
C20 C15 C16 122.3(12)
C20 C15 C14 119.0(9)
C16 C15 C14 118.7(11)
C5 C6 C1 121.3(10)
C5 C6 Ru1 71.4(6)
C1 C6 Ru1 72.8(6)
C5 C6 H6 119.3
C1 C6 H6 119.3
Ru1 C6 H6 129
C4 C44 H44A 109.5
C4 C44 H44B 109.5
H44A C44 H44B 109.5
C4 C44 H44C 109.5
H44A C44 H44C 109.5
H44B C44 H44C 109.5
C18 C19 C20 117.9(12)
C18 C19 H19 121
C20 C19 H19 121
C45 C46 C47 122.8(10)
C45 C46 H46 118.6
C47 C46 H46 118.6
C14 C13 C12 121.6(9)
C14 C13 H13 119.2
C12 C13 H13 119.2
C38 C37 C36 120.4(9)
C38 C37 H37 119.8
C36 C37 H37 119.8
C24 C29 C28 120.2(11)
C24 C29 H29 119.9
C28 C29 H29 119.9
C33 C32 C31 120.7(10)
C33 C32 H32 119.6
C31 C32 H32 119.6
C48 C47 C46 118.3(11)
C48 C47 H47 120.8
C46 C47 H47 120.8
C46 C45 C43 117.0(11)
C46 C45 H45 121.5
C43 C45 H45 121.5
C37 C38 C39 119.3(10)
C37 C38 H38 120.3
C39 C38 H38 120.3
C17 C18 C19 122.7(12)
C17 C18 H18 118.7
C19 C18 H18 118.7
C39 C40 C41 120.7(10)
C39 C40 H40 119.7
C41 C40 H40 119.7
C27 C26 C25 122.5(12)
C27 C26 H26 118.8
C25 C26 H26 118.8
C30 C35 C34 121.2(10)
C30 C35 H35 119.4
C34 C35 H35 119.4
C27 C28 C29 121.0(11)
C27 C28 H28 119.5
C29 C28 H28 119.5
C13 C14 C15 120.6(10)
C13 C14 H14 119.7
C15 C14 H14 119.7
C32 C33 C34 119.7(12)
C32 C33 H33 120.2
C34 C33 H33 120.2
C40 C39 C38 119.9(9)
C40 C39 H39 120
C38 C39 H39 120
C18 C17 C16 120.9(11)
C18 C17 H17 119.5
C16 C17 H17 119.5
C28 C27 C26 118.2(11)
C28 C27 H27 120.9
C26 C27 H27 120.9
C33 C34 C35 119.9(12)
C33 C34 H34 120.1
C35 C34 H34 120.1
C9 C7 C1 115.0(13)
C9 C7 C8 111.6(14)
C1 C7 C8 106.9(11)
C9 C7 H7 107.7
C1 C7 H7 107.7
C8 C7 H7 107.7
C7 C9 H9A 109.5
C7 C9 H9B 109.5
H9A C9 H9B 109.5
C7 C9 H9C 109.5
H9A C9 H9C 109.5
H9B C9 H9C 109.5
C7 C8 H8A 109.5
C7 C8 H8B 109.5
H8A C8 H8B 109.5
C7 C8 H8C 109.5
H8A C8 H8C 109.5
H8B C8 H8C 109.5
C17 C16 C15 118.0(14)
C17 C16 H16 121
C15 C16 H16 121
Cl2 C49 Cl1 114.8(12)
Cl2 C49 H49A 108.6
Cl1 C49 H49A 108.6
Cl2 C49 H49B 108.6
Cl1 C49 H49B 108.6
H49A C49 H49B 107.5
Cl3 C52 Cl4 127(2)
Cl3 C52 H52A 105.6
Cl4 C52 H52A 105.6
Cl3 C52 H52B 105.6
Cl4 C52 H52B 105.6
H52A C52 H52B 106.1

loop_
_geom_bond_atom_site_label_1
_geom_bond_atom_site_label_2
_geom_bond_distance
Ru1 O1 2.050(6)
Ru1 N1 2.093(6)
Ru1 C2 2.195(9)
Ru1 C5 2.217(9)
Ru1 C6 2.223(10)
Ru1 C3 2.230(9)
Ru1 C1 2.253(9)
Ru1 C4 2.264(9)
Ru1 P1 2.378(2)
P1 C42 1.817(10)
P1 C30 1.822(10)
P1 C36 1.834(9)
P2 F1 1.558(8)
P2 F3 1.569(8)
P2 F5 1.578(8)
P2 F6 1.580(8)
P2 F4 1.596(7)
P2 F2 1.605(7)
Cl1 C49 1.67(2)
C43 C42 1.403(14)
C43 C45 1.408(14)
C43 H43 0.95
O1 C12 1.294(10)
C5 C4 1.399(13)
C5 C6 1.402(16)
C5 H5 0.95
N1 C21 1.298(12)
N1 C22 1.496(12)
C24 C29 1.370(14)
C24 C25 1.391(15)
C24 C22 1.541(13)
C36 C41 1.382(13)
C36 C37 1.404(13)
C30 C35 1.384(15)
C30 C31 1.393(12)
C22 C23 1.536(15)
C22 H22 1
C20 C15 1.398(15)
C20 C19 1.436(15)
C20 C11 1.452(13)
C11 C12 1.413(12)
C11 C21 1.426(13)
C21 H21 0.95
Cl2 C49 1.67(2)
C2 C3 1.365(15)
C2 C1 1.417(16)
C2 H2 0.95
C1 C6 1.412(17)
C1 C7 1.511(15)
C48 C47 1.365(15)
C48 C42 1.393(15)
C48 H48 0.95
C12 C13 1.438(13)
C31 C32 1.393(16)
C31 H31 0.95
C3 C4 1.429(13)
C3 H3 0.95
C23 H23A 0.98
C23 H23B 0.98
C23 H23C 0.98
C4 C44 1.519(13)
C25 C26 1.375(16)
C25 H25 0.95
C41 C40 1.384(14)
C41 H41 0.95
C15 C16 1.405(15)
C15 C14 1.445(17)
C6 H6 0.95
C44 H44A 0.98
C44 H44B 0.98
C44 H44C 0.98
C19 C18 1.397(16)
C19 H19 0.95
C46 C45 1.373(19)
C46 C47 1.40(2)
C46 H46 0.95
C13 C14 1.356(14)
C13 H13 0.95
C37 C38 1.382(13)
C37 H37 0.95
C29 C28 1.397(17)
C29 H29 0.95
C32 C33 1.342(18)
C32 H32 0.95
C47 H47 0.95
C45 H45 0.95
C38 C39 1.403(17)
C38 H38 0.95
C18 C17 1.36(2)
C18 H18 0.95
C40 C39 1.380(16)
C40 H40 0.95
C26 C27 1.359(19)
C26 H26 0.95
C35 C34 1.384(17)
C35 H35 0.95
C28 C27 1.363(19)
C28 H28 0.95
C14 H14 0.95
C33 C34 1.389(17)
C33 H33 0.95
C39 H39 0.95
C17 C16 1.39(2)
C17 H17 0.95
C27 H27 0.95
C34 H34 0.95
C7 C9 1.45(2)
C7 C8 1.553(19)
C7 H7 1
C9 H9A 0.98
C9 H9B 0.98
C9 H9C 0.98
C8 H8A 0.98
C8 H8B 0.98
C8 H8C 0.98
C16 H16 0.95
C49 H49A 0.99
C49 H49B 0.99
Cl3 C52 1.52(3)
Cl4 C52 1.52(3)
C52 H52A 0.99
C52 H52B 0.99

loop_
_geom_torsion_atom_site_label_1
_geom_torsion_atom_site_label_2
_geom_torsion_atom_site_label_3
_geom_torsion_atom_site_label_4
_geom_torsion
C42 P1 C36 C41 -6.5(10)
C30 P1 C36 C41 101.4(9)
Ru1 P1 C36 C41 -134.4(8)
C42 P1 C36 C37 172.2(8)
C30 P1 C36 C37 -79.9(9)
Ru1 P1 C36 C37 44.3(9)
C42 P1 C30 C35 146.4(9)
C36 P1 C30 C35 37.1(10)
Ru1 P1 C30 C35 -86.2(9)
C42 P1 C30 C31 -41.1(8)
C36 P1 C30 C31 -150.5(8)
Ru1 P1 C30 C31 86.2(8)
C21 N1 C22 C23 -46.0(11)
Ru1 N1 C22 C23 138.7(7)
C21 N1 C22 C24 80.2(10)
Ru1 N1 C22 C24 -95.1(7)
C29 C24 C22 N1 149.1(8)
C25 C24 C22 N1 -34.3(13)
C29 C24 C22 C23 -82.9(11)
C25 C24 C22 C23 93.8(12)
C15 C20 C11 C12 7.4(13)
C19 C20 C11 C12 -172.9(8)
C15 C20 C11 C21 -172.8(9)
C19 C20 C11 C21 7.0(13)
C22 N1 C21 C11 -176.6(9)
Ru1 N1 C21 C11 -1.5(13)
C12 C11 C21 N1 3.2(15)
C20 C11 C21 N1 -176.6(9)
C3 C2 C1 C6 4.6(14)
Ru1 C2 C1 C6 -53.6(8)
C3 C2 C1 C7 -177.5(10)
Ru1 C2 C1 C7 124.3(9)
C3 C2 C1 Ru1 58.2(9)
Ru1 O1 C12 C11 8.9(13)
Ru1 O1 C12 C13 -170.7(6)
C21 C11 C12 O1 -6.9(14)
C20 C11 C12 O1 172.9(8)
C21 C11 C12 C13 172.6(8)
C20 C11 C12 C13 -7.5(13)
C35 C30 C31 C32 -2.4(14)
P1 C30 C31 C32 -175.1(8)
C1 C2 C3 C4 -4.6(15)
Ru1 C2 C3 C4 53.7(8)
C1 C2 C3 Ru1 -58.3(8)
C6 C5 C4 C3 1.8(13)
Ru1 C5 C4 C3 -54.1(7)
C6 C5 C4 C44 -172.9(9)
Ru1 C5 C4 C44 131.2(9)
C6 C5 C4 Ru1 55.9(8)
C2 C3 C4 C5 1.3(13)
Ru1 C3 C4 C5 54.1(7)
C2 C3 C4 C44 176.2(9)
Ru1 C3 C4 C44 -131.0(9)
C2 C3 C4 Ru1 -52.8(8)
C47 C48 C42 C43 -3.5(15)
C47 C48 C42 P1 178.0(8)
C45 C43 C42 C48 3.2(15)
C45 C43 C42 P1 -178.3(7)
C30 P1 C42 C48 -30.3(9)
C36 P1 C42 C48 78.9(9)
Ru1 P1 C42 C48 -155.9(7)
C30 P1 C42 C43 151.2(8)
C36 P1 C42 C43 -99.6(9)
Ru1 P1 C42 C43 25.7(9)
C29 C24 C25 C26 -0.8(18)
C22 C24 C25 C26 -177.4(11)
C37 C36 C41 C40 0.3(16)
P1 C36 C41 C40 179.0(9)
C19 C20 C15 C16 -0.6(16)
C11 C20 C15 C16 179.2(11)
C19 C20 C15 C14 177.1(10)
C11 C20 C15 C14 -3.1(15)
C4 C5 C6 C1 -1.6(14)
Ru1 C5 C6 C1 55.2(9)
C4 C5 C6 Ru1 -56.8(8)
C2 C1 C6 C5 -1.5(14)
C7 C1 C6 C5 -179.1(10)
Ru1 C1 C6 C5 -54.5(9)
C2 C1 C6 Ru1 53.0(8)
C7 C1 C6 Ru1 -124.6(11)
C15 C20 C19 C18 -0.8(14)
C11 C20 C19 C18 179.4(9)
O1 C12 C13 C14 -176.7(10)
C11 C12 C13 C14 3.7(15)
C41 C36 C37 C38 1.0(15)
P1 C36 C37 C38 -177.7(8)
C25 C24 C29 C28 -0.6(15)
C22 C24 C29 C28 176.2(9)
C30 C31 C32 C33 5.8(17)
C42 C48 C47 C46 2.5(16)
C45 C46 C47 C48 -1.0(17)
C47 C46 C45 C43 0.7(15)
C42 C43 C45 C46 -1.8(15)
C36 C37 C38 C39 -0.3(15)
C20 C19 C18 C17 1.6(17)
C36 C41 C40 C39 -2.4(18)
C24 C25 C26 C27 3(2)
C31 C30 C35 C34 0.2(18)
P1 C30 C35 C34 172.9(11)
C24 C29 C28 C27 -0.3(16)
C12 C13 C14 C15 0.7(18)
C20 C15 C14 C13 -1.0(17)
C16 C15 C14 C13 176.9(12)
C31 C32 C33 C34 -7(2)
C41 C40 C39 C38 3.1(18)
C37 C38 C39 C40 -1.8(16)
C19 C18 C17 C16 -1(2)
C29 C28 C27 C26 2.5(18)
C25 C26 C27 C28 -4(2)
C32 C33 C34 C35 5(2)
C30 C35 C34 C33 -1(2)
C6 C1 C7 C9 34(2)
C2 C1 C7 C9 -143.2(14)
Ru1 C1 C7 C9 -60(2)
C6 C1 C7 C8 -90.0(17)
C2 C1 C7 C8 92.4(16)
Ru1 C1 C7 C8 175.6(12)
C18 C17 C16 C15 -1(2)
C20 C15 C16 C17 1(2)
C14 C15 C16 C17 -176.4(13)
